data_7045097
loop_
_publ_author_name
'Basu Baul, Tushar S.'
'Longkumer, Imliwati'
'Duthie, Andrew'
'Singh, Priya'
'Koch, Biplob'
'Guedes da Silva, M F\'atima C'

_publ_section_title
;
 Triphenylstannyl((arylimino)methyl)benzoates with selective potency that
 induce G1 and G2/M cell cycle arrest and trigger apoptosis via ROS in
 human cervical cancer cells.
;
_journal_issue 6
_journal_name_full 'Dalton transactions (Cambridge, England : 2003)'
_journal_page_first 1993
_journal_page_last 2008
_journal_paper_doi 10.1039/c7dt04037g
_journal_volume 47
_journal_year 2018
_chemical_formula_moiety 'C32 H25 N O2 Sn'
_chemical_formula_sum 'C32 H25 N O2 Sn'
_chemical_formula_weight 574.22
_space_group_crystal_system triclinic
_space_group_IT_number 2
_space_group_name_Hall '-P 1'
_space_group_name_H-M_alt 'P -1'
_symmetry_space_group_name_Hall '-P 1'
_symmetry_space_group_name_H-M 'P -1'
_atom_sites_solution_hydrogens geom
_audit_creation_method SHELXL-2014/7
_audit_update_record
;
2017-02-17 deposited with the CCDC.
2017-12-19 downloaded from the CCDC.
;
_cell_angle_alpha 101.707(3)
_cell_angle_beta 94.317(4)
_cell_angle_gamma 96.279(3)
_cell_formula_units_Z 4
_cell_length_a 9.6664(3)
_cell_length_b 14.5629(6)
_cell_length_c 19.7869(7)
_cell_measurement_reflns_used 7436
_cell_measurement_temperature 296(2)
_cell_measurement_theta_max 27.0020
_cell_measurement_theta_min 3.6450
_cell_volume 2697.49(17)
_computing_cell_refinement
;
CrysAlisPro, Agilent Technologies,
Version 1.171.36.32 (release 02-08-2013 CrysAlis171 .NET)
(compiled Aug  2 2013,16:46:58)
;
_computing_data_collection
;
CrysAlisPro, Agilent Technologies,
Version 1.171.36.32 (release 02-08-2013 CrysAlis171 .NET)
(compiled Aug  2 2013,16:46:58)
;
_computing_data_reduction
;
CrysAlisPro, Agilent Technologies,
Version 1.171.36.32 (release 02-08-2013 CrysAlis171 .NET)
(compiled Aug  2 2013,16:46:58)
;
_computing_structure_refinement 'SHELXL-2014/7 (Sheldrick, 2014)'
_diffrn_ambient_temperature 296(2)
_diffrn_measured_fraction_theta_full 0.998
_diffrn_measured_fraction_theta_max 0.998
_diffrn_measurement_device_type 'Xcalibur, Eos, Gemini'
_diffrn_measurement_method '\w scans'
_diffrn_radiation_type MoK\a
_diffrn_radiation_wavelength 0.71073
_diffrn_reflns_av_R_equivalents 0.0271
_diffrn_reflns_av_unetI/netI 0.0390
_diffrn_reflns_Laue_measured_fraction_full 0.998
_diffrn_reflns_Laue_measured_fraction_max 0.998
_diffrn_reflns_limit_h_max 12
_diffrn_reflns_limit_h_min -12
_diffrn_reflns_limit_k_max 14
_diffrn_reflns_limit_k_min -18
_diffrn_reflns_limit_l_max 24
_diffrn_reflns_limit_l_min -24
_diffrn_reflns_number 23758
_diffrn_reflns_point_group_measured_fraction_full 0.998
_diffrn_reflns_point_group_measured_fraction_max 0.998
_diffrn_reflns_theta_full 25.242
_diffrn_reflns_theta_max 26.372
_diffrn_reflns_theta_min 3.101
_diffrn_source 'Enhance (Mo) X-ray Source'
_exptl_absorpt_coefficient_mu 0.975
_exptl_absorpt_correction_T_max 1.00000
_exptl_absorpt_correction_T_min 0.95032
_exptl_absorpt_correction_type multi-scan
_exptl_absorpt_process_details
;
CrysAlisPro, Agilent Technologies,
Version 1.171.36.32 (release 02-08-2013 CrysAlis171 .NET)
(compiled Aug  2 2013,16:46:58)
Empirical absorption correction using spherical harmonics,
 implemented in SCALE3 ABSPACK scaling algorithm.
;
_exptl_crystal_colour yellow
_exptl_crystal_density_diffrn 1.414
_exptl_crystal_description block
_exptl_crystal_F_000 1160
_exptl_crystal_size_max 0.260
_exptl_crystal_size_mid 0.260
_exptl_crystal_size_min 0.250
_refine_diff_density_max 0.698
_refine_diff_density_min -0.367
_refine_diff_density_rms 0.060
_refine_ls_extinction_method none
_refine_ls_goodness_of_fit_ref 1.055
_refine_ls_hydrogen_treatment constr
_refine_ls_matrix_type full
_refine_ls_number_parameters 649
_refine_ls_number_reflns 11011
_refine_ls_number_restraints 0
_refine_ls_restrained_S_all 1.055
_refine_ls_R_factor_all 0.0552
_refine_ls_R_factor_gt 0.0391
_refine_ls_shift/su_max 0.002
_refine_ls_shift/su_mean 0.000
_refine_ls_structure_factor_coef Fsqd
_refine_ls_weighting_details 'w=1/[\s^2^(Fo^2^)+(0.0304P)^2^+1.2543P] where P=(Fo^2^+2Fc^2^)/3'
_refine_ls_weighting_scheme calc
_refine_ls_wR_factor_gt 0.0771
_refine_ls_wR_factor_ref 0.0836
_reflns_Friedel_coverage 0.000
_reflns_number_gt 8792
_reflns_number_total 11011
_reflns_threshold_expression 'I > 2\s(I)'
_cod_data_source_file c7dt04037g2.cif
_cod_data_source_block Compound10
_cod_depositor_comments 'Adding full bibliography for 7045092--7045100.cif.'
_cod_database_code 7045097
_shelx_shelxl_version_number 2014/7
_shelx_space_group_comment
;
The symmetry employed for this shelxl refinement is uniquely defined
by the following loop, which should always be used as a source of
symmetry information in preference to the above space-group names.
They are only intended as comments.
;
_shelx_estimated_absorpt_t_min 0.786
_shelx_estimated_absorpt_t_max 0.793

loop_
_space_group_symop_operation_xyz
'x, y, z'
'-x, -y, -z'

loop_
_atom_site_label
_atom_site_type_symbol
_atom_site_fract_x
_atom_site_fract_y
_atom_site_fract_z
_atom_site_U_iso_or_equiv
_atom_site_adp_type
_atom_site_occupancy
_atom_site_site_symmetry_order
_atom_site_calc_flag
_atom_site_refinement_flags_posn
_atom_site_refinement_flags_adp
C1 C 0.6438(3) 0.8444(2) 0.97288(16) 0.0420(7) Uani 1 1 d . .
C2 C 0.6756(3) 0.9346(2) 1.02508(15) 0.0394(7) Uani 1 1 d . .
C3 C 0.8055(3) 0.9878(2) 1.02878(18) 0.0531(8) Uani 1 1 d . .
H3 H 0.8677 0.9690 0.9966 0.064 Uiso 1 1 calc R U
C4 C 0.8425(4) 1.0683(3) 1.0798(2) 0.0642(10) Uani 1 1 d . .
H4 H 0.9305 1.1027 1.0828 0.077 Uiso 1 1 calc R U
C5 C 0.7504(4) 1.0978(3) 1.1261(2) 0.0646(10) Uani 1 1 d . .
H5 H 0.7763 1.1521 1.1606 0.078 Uiso 1 1 calc R U
C6 C 0.6198(4) 1.0480(2) 1.12233(18) 0.0552(9) Uani 1 1 d . .
H6 H 0.5575 1.0698 1.1536 0.066 Uiso 1 1 calc R U
C7 C 0.5797(3) 0.9655(2) 1.07254(16) 0.0414(7) Uani 1 1 d . .
C8 C 0.4352(3) 0.9174(2) 1.06704(16) 0.0427(7) Uani 1 1 d . .
H8 H 0.3946 0.8811 1.0245 0.051 Uiso 1 1 calc R U
C9 C 0.2245(3) 0.8812(2) 1.11110(18) 0.0520(8) Uani 1 1 d . .
C10 C 0.1696(4) 0.8040(3) 1.0604(2) 0.0714(11) Uani 1 1 d . .
H10 H 0.2263 0.7762 1.0283 0.086 Uiso 1 1 calc R U
C11 C 0.0302(4) 0.7673(3) 1.0568(3) 0.0812(13) Uani 1 1 d . .
H11 H -0.0063 0.7155 1.0217 0.097 Uiso 1 1 calc R U
C12 C -0.0533(4) 0.8060(3) 1.1038(3) 0.0804(13) Uani 1 1 d . .
H12 H -0.1464 0.7803 1.1016 0.096 Uiso 1 1 calc R U
C13 C -0.0001(5) 0.8827(4) 1.1541(3) 0.0873(14) Uani 1 1 d . .
H13 H -0.0579 0.9103 1.1857 0.105 Uiso 1 1 calc R U
C14 C 0.1385(4) 0.9198(3) 1.1589(2) 0.0713(11) Uani 1 1 d . .
H14 H 0.1742 0.9710 1.1945 0.086 Uiso 1 1 calc R U
C21 C 0.8755(3) 0.8165(3) 0.46746(18) 0.0516(8) Uani 1 1 d . .
C22 C 0.8492(3) 0.9038(2) 0.51710(17) 0.0510(8) Uani 1 1 d . .
C23 C 0.7223(4) 0.9391(3) 0.5073(2) 0.0670(10) Uani 1 1 d . .
H23 H 0.6592 0.9111 0.4689 0.080 Uiso 1 1 calc R U
C24 C 0.6907(4) 1.0154(3) 0.5544(2) 0.0779(12) Uani 1 1 d . .
H24 H 0.6054 1.0382 0.5484 0.094 Uiso 1 1 calc R U
C25 C 0.7858(5) 1.0583(3) 0.6107(2) 0.0769(12) Uani 1 1 d . .
H25 H 0.7641 1.1094 0.6428 0.092 Uiso 1 1 calc R U
C26 C 0.9108(4) 1.0258(3) 0.6190(2) 0.0658(10) Uani 1 1 d . .
H26 H 0.9747 1.0560 0.6565 0.079 Uiso 1 1 calc R U
C27 C 0.9458(3) 0.9478(2) 0.57261(18) 0.0532(8) Uani 1 1 d . .
C28 C 1.0866(4) 0.9200(3) 0.58099(19) 0.0574(9) Uani 1 1 d . .
H28 H 1.1225 0.8861 0.5427 0.069 Uiso 1 1 calc R U
C29 C 1.2968(4) 0.9130(3) 0.6428(2) 0.0647(10) Uani 1 1 d . .
C30 C 1.3884(5) 0.9605(4) 0.6966(2) 0.1054(18) Uani 1 1 d . .
H30 H 1.3602 1.0083 0.7294 0.126 Uiso 1 1 calc R U
C31 C 1.5239(5) 0.9388(5) 0.7036(3) 0.122(2) Uani 1 1 d . .
H31 H 1.5865 0.9744 0.7399 0.147 Uiso 1 1 calc R U
C32 C 1.5660(5) 0.8692(4) 0.6601(3) 0.0934(15) Uani 1 1 d . .
H32 H 1.6564 0.8540 0.6664 0.112 Uiso 1 1 calc R U
C33 C 1.4769(6) 0.8201(4) 0.6063(4) 0.117(2) Uani 1 1 d . .
H33 H 1.5064 0.7714 0.5749 0.141 Uiso 1 1 calc R U
C34 C 1.3424(5) 0.8412(4) 0.5972(3) 0.116(2) Uani 1 1 d . .
H34 H 1.2818 0.8065 0.5597 0.139 Uiso 1 1 calc R U
C40 C 0.7554(3) 0.7150(2) 0.77304(16) 0.0474(8) Uani 1 1 d . .
C41 C 0.8497(3) 0.7945(3) 0.77388(19) 0.0568(9) Uani 1 1 d . .
H41 H 0.8643 0.8431 0.8132 0.068 Uiso 1 1 calc R U
C42 C 0.9220(4) 0.8027(3) 0.7174(2) 0.0724(12) Uani 1 1 d . .
H42 H 0.9853 0.8562 0.7191 0.087 Uiso 1 1 calc R U
C43 C 0.9010(4) 0.7332(4) 0.6597(2) 0.0812(13) Uani 1 1 d . .
H43 H 0.9487 0.7396 0.6215 0.097 Uiso 1 1 calc R U
C44 C 0.8109(5) 0.6540(4) 0.6570(2) 0.0822(13) Uani 1 1 d . .
H44 H 0.7981 0.6061 0.6172 0.099 Uiso 1 1 calc R U
C45 C 0.7369(4) 0.6441(3) 0.71415(19) 0.0704(11) Uani 1 1 d . .
H45 H 0.6754 0.5896 0.7122 0.084 Uiso 1 1 calc R U
C46 C 0.7215(3) 0.6005(2) 0.91137(16) 0.0413(7) Uani 1 1 d . .
C47 C 0.8059(3) 0.5394(3) 0.87744(19) 0.0572(9) Uani 1 1 d . .
H47 H 0.8298 0.5446 0.8336 0.069 Uiso 1 1 calc R U
C48 C 0.8548(4) 0.4706(3) 0.9083(2) 0.0730(11) Uani 1 1 d . .
H48 H 0.9112 0.4295 0.8850 0.088 Uiso 1 1 calc R U
C49 C 0.8210(4) 0.4627(3) 0.9724(2) 0.0754(11) Uani 1 1 d . .
H49 H 0.8538 0.4159 0.9928 0.090 Uiso 1 1 calc R U
C50 C 0.7393(5) 0.5228(3) 1.0069(2) 0.0749(12) Uani 1 1 d . .
H50 H 0.7176 0.5178 1.0511 0.090 Uiso 1 1 calc R U
C51 C 0.6888(4) 0.5909(2) 0.97661(19) 0.0576(9) Uani 1 1 d . .
H51 H 0.6318 0.6312 1.0003 0.069 Uiso 1 1 calc R U
C52 C 0.4240(3) 0.6786(2) 0.82845(16) 0.0416(7) Uani 1 1 d . .
C53 C 0.3753(3) 0.6855(3) 0.76253(18) 0.0555(9) Uani 1 1 d . .
H53 H 0.4382 0.7037 0.7329 0.067 Uiso 1 1 calc R U
C54 C 0.2341(4) 0.6657(3) 0.7398(2) 0.0675(10) Uani 1 1 d . .
H54 H 0.2027 0.6711 0.6953 0.081 Uiso 1 1 calc R U
C55 C 0.1413(4) 0.6381(3) 0.7825(2) 0.0673(11) Uani 1 1 d . .
H55 H 0.0466 0.6239 0.7671 0.081 Uiso 1 1 calc R U
C56 C 0.1875(4) 0.6314(3) 0.8487(2) 0.0673(10) Uani 1 1 d . .
H56 H 0.1237 0.6131 0.8779 0.081 Uiso 1 1 calc R U
C57 C 0.3274(3) 0.6515(2) 0.87168(19) 0.0524(8) Uani 1 1 d . .
H57 H 0.3577 0.6469 0.9165 0.063 Uiso 1 1 calc R U
C58 C 0.7224(3) 0.6869(2) 0.25848(16) 0.0476(8) Uani 1 1 d . .
C59 C 0.7019(4) 0.7740(3) 0.2454(2) 0.0627(10) Uani 1 1 d . .
H59 H 0.7484 0.8285 0.2747 0.075 Uiso 1 1 calc R U
C60 C 0.6131(4) 0.7814(3) 0.1893(2) 0.0699(11) Uani 1 1 d . .
H60 H 0.6011 0.8409 0.1811 0.084 Uiso 1 1 calc R U
C61 C 0.5434(4) 0.7034(3) 0.14606(19) 0.0669(11) Uani 1 1 d . .
H61 H 0.4837 0.7089 0.1084 0.080 Uiso 1 1 calc R U
C62 C 0.5616(4) 0.6161(3) 0.15836(19) 0.0689(11) Uani 1 1 d . .
H62 H 0.5133 0.5622 0.1291 0.083 Uiso 1 1 calc R U
C63 C 0.6515(4) 0.6073(3) 0.21419(18) 0.0614(9) Uani 1 1 d . .
H63 H 0.6639 0.5476 0.2217 0.074 Uiso 1 1 calc R U
C64 C 1.0682(3) 0.6894(2) 0.33050(18) 0.0522(8) Uani 1 1 d . .
C65 C 1.1734(4) 0.6864(3) 0.3813(2) 0.0762(12) Uani 1 1 d . .
H65 H 1.1509 0.6793 0.4250 0.091 Uiso 1 1 calc R U
C66 C 1.3121(4) 0.6938(4) 0.3672(3) 0.0973(16) Uani 1 1 d . .
H66 H 1.3822 0.6901 0.4010 0.117 Uiso 1 1 calc R U
C67 C 1.3457(4) 0.7067(4) 0.3038(3) 0.0937(16) Uani 1 1 d . .
H67 H 1.4387 0.7117 0.2945 0.112 Uiso 1 1 calc R U
C68 C 1.2438(5) 0.7123(4) 0.2542(2) 0.0876(14) Uani 1 1 d . .
H68 H 1.2676 0.7225 0.2114 0.105 Uiso 1 1 calc R U
C69 C 1.1051(4) 0.7029(3) 0.2669(2) 0.0695(11) Uani 1 1 d . .
H69 H 1.0359 0.7057 0.2323 0.083 Uiso 1 1 calc R U
C70 C 0.7784(4) 0.5637(3) 0.39250(18) 0.0580(9) Uani 1 1 d . .
C71 C 0.6391(5) 0.5388(3) 0.3929(2) 0.0846(13) Uani 1 1 d . .
H71 H 0.5754 0.5702 0.3718 0.101 Uiso 1 1 calc R U
C72 C 0.5909(6) 0.4653(4) 0.4253(3) 0.1094(18) Uani 1 1 d . .
H72 H 0.4954 0.4487 0.4259 0.131 Uiso 1 1 calc R U
C73 C 0.6839(8) 0.4189(4) 0.4554(3) 0.114(2) Uani 1 1 d . .
H73 H 0.6522 0.3729 0.4791 0.137 Uiso 1 1 calc R U
C74 C 0.8224(7) 0.4389(4) 0.4513(3) 0.118(2) Uani 1 1 d . .
H74 H 0.8855 0.4043 0.4696 0.141 Uiso 1 1 calc R U
C75 C 0.8692(5) 0.5109(3) 0.4200(3) 0.0909(14) Uani 1 1 d . .
H75 H 0.9646 0.5244 0.4173 0.109 Uiso 1 1 calc R U
N1 N 0.3663(3) 0.9247(2) 1.11877(15) 0.0536(7) Uani 1 1 d . .
N2 N 1.1599(3) 0.9407(2) 0.63841(17) 0.0690(9) Uani 1 1 d . .
O1 O 0.7114(2) 0.83649(15) 0.91805(11) 0.0511(5) Uani 1 1 d . .
O2 O 0.5598(2) 0.77873(15) 0.98091(11) 0.0510(5) Uani 1 1 d . .
O3 O 0.8061(2) 0.80031(17) 0.40680(12) 0.0605(6) Uani 1 1 d . .
O4 O 0.9539(3) 0.76167(18) 0.48316(12) 0.0618(6) Uani 1 1 d . .
Sn1 Sn 0.64186(2) 0.70162(2) 0.85996(2) 0.04064(7) Uani 1 1 d . .
Sn2 Sn 0.85402(2) 0.67687(2) 0.34733(2) 0.05032(8) Uani 1 1 d . .

loop_
_atom_site_aniso_label
_atom_site_aniso_U_11
_atom_site_aniso_U_22
_atom_site_aniso_U_33
_atom_site_aniso_U_23
_atom_site_aniso_U_13
_atom_site_aniso_U_12
C1 0.0416(17) 0.0405(17) 0.0423(18) 0.0044(14) -0.0042(13) 0.0119(14)
C2 0.0383(16) 0.0381(16) 0.0415(17) 0.0101(13) -0.0068(13) 0.0077(13)
C3 0.0437(18) 0.056(2) 0.057(2) 0.0087(17) -0.0021(15) 0.0071(15)
C4 0.049(2) 0.057(2) 0.077(3) 0.004(2) -0.0117(18) -0.0052(17)
C5 0.072(3) 0.045(2) 0.064(2) -0.0074(18) -0.0116(19) -0.0010(18)
C6 0.064(2) 0.0458(19) 0.052(2) 0.0007(16) 0.0005(16) 0.0090(17)
C7 0.0463(17) 0.0369(16) 0.0414(17) 0.0113(14) -0.0046(13) 0.0067(13)
C8 0.0472(17) 0.0409(17) 0.0400(18) 0.0081(14) -0.0005(14) 0.0104(14)
C9 0.054(2) 0.050(2) 0.057(2) 0.0211(17) 0.0089(16) 0.0107(16)
C10 0.062(2) 0.061(2) 0.087(3) 0.004(2) 0.018(2) 0.0046(19)
C11 0.066(3) 0.064(3) 0.108(4) 0.010(2) 0.008(2) -0.001(2)
C12 0.052(2) 0.086(3) 0.110(4) 0.038(3) 0.011(2) 0.008(2)
C13 0.065(3) 0.112(4) 0.096(4) 0.030(3) 0.031(2) 0.028(3)
C14 0.067(3) 0.082(3) 0.066(3) 0.014(2) 0.015(2) 0.013(2)
C21 0.0482(19) 0.058(2) 0.048(2) 0.0159(17) 0.0073(16) -0.0036(16)
C22 0.0503(19) 0.057(2) 0.048(2) 0.0160(16) 0.0136(15) -0.0007(16)
C23 0.056(2) 0.076(3) 0.070(3) 0.014(2) 0.0058(19) 0.013(2)
C24 0.060(2) 0.077(3) 0.099(3) 0.017(3) 0.015(2) 0.019(2)
C25 0.077(3) 0.062(3) 0.088(3) 0.003(2) 0.019(2) 0.009(2)
C26 0.066(2) 0.057(2) 0.069(3) 0.007(2) 0.012(2) -0.0059(19)
C27 0.0496(19) 0.060(2) 0.051(2) 0.0163(17) 0.0124(16) -0.0032(16)
C28 0.054(2) 0.065(2) 0.053(2) 0.0156(18) 0.0071(17) -0.0021(17)
C29 0.058(2) 0.077(3) 0.060(2) 0.024(2) -0.0030(18) 0.000(2)
C30 0.079(3) 0.152(5) 0.070(3) -0.005(3) -0.016(2) 0.020(3)
C31 0.073(3) 0.201(7) 0.073(4) 0.003(4) -0.022(3) 0.006(4)
C32 0.068(3) 0.122(4) 0.103(4) 0.059(4) -0.005(3) 0.011(3)
C33 0.089(4) 0.081(4) 0.167(6) -0.002(4) -0.016(4) 0.020(3)
C34 0.079(3) 0.086(4) 0.156(5) -0.022(4) -0.042(3) 0.023(3)
C40 0.0360(16) 0.068(2) 0.0398(18) 0.0135(16) 0.0027(13) 0.0117(15)
C41 0.051(2) 0.068(2) 0.056(2) 0.0241(18) 0.0062(16) 0.0078(17)
C42 0.056(2) 0.098(3) 0.079(3) 0.048(3) 0.020(2) 0.011(2)
C43 0.064(3) 0.131(4) 0.064(3) 0.042(3) 0.024(2) 0.027(3)
C44 0.078(3) 0.120(4) 0.045(2) 0.000(2) 0.012(2) 0.025(3)
C45 0.058(2) 0.091(3) 0.055(2) 0.002(2) 0.0129(18) 0.001(2)
C46 0.0353(15) 0.0420(17) 0.0443(18) 0.0072(14) 0.0023(13) -0.0011(13)
C47 0.052(2) 0.065(2) 0.055(2) 0.0098(18) 0.0104(16) 0.0143(17)
C48 0.069(3) 0.071(3) 0.080(3) 0.006(2) 0.009(2) 0.034(2)
C49 0.087(3) 0.063(3) 0.082(3) 0.023(2) 0.003(2) 0.026(2)
C50 0.105(3) 0.068(3) 0.064(3) 0.030(2) 0.020(2) 0.029(2)
C51 0.069(2) 0.052(2) 0.058(2) 0.0153(17) 0.0158(18) 0.0192(17)
C52 0.0381(16) 0.0413(17) 0.0434(18) 0.0047(14) 0.0025(13) 0.0057(13)
C53 0.0456(19) 0.071(2) 0.047(2) 0.0062(17) 0.0061(15) 0.0085(17)
C54 0.056(2) 0.090(3) 0.052(2) 0.006(2) -0.0059(18) 0.011(2)
C55 0.0408(19) 0.071(3) 0.082(3) 0.007(2) -0.0125(19) 0.0018(17)
C56 0.045(2) 0.075(3) 0.085(3) 0.027(2) 0.0118(19) -0.0002(18)
C57 0.0437(18) 0.059(2) 0.056(2) 0.0213(17) 0.0000(15) 0.0000(15)
C58 0.0412(17) 0.061(2) 0.0436(18) 0.0147(16) 0.0083(14) 0.0083(15)
C59 0.062(2) 0.065(2) 0.061(2) 0.0240(19) -0.0071(18) -0.0063(18)
C60 0.073(3) 0.075(3) 0.067(3) 0.034(2) -0.005(2) 0.008(2)
C61 0.055(2) 0.104(3) 0.044(2) 0.020(2) 0.0029(17) 0.014(2)
C62 0.064(2) 0.083(3) 0.047(2) -0.007(2) -0.0015(18) 0.000(2)
C63 0.072(2) 0.058(2) 0.051(2) 0.0028(18) 0.0074(18) 0.0124(19)
C64 0.0460(18) 0.061(2) 0.055(2) 0.0187(17) 0.0097(16) 0.0172(16)
C65 0.057(2) 0.116(4) 0.074(3) 0.049(3) 0.016(2) 0.031(2)
C66 0.057(3) 0.153(5) 0.104(4) 0.058(4) 0.015(2) 0.049(3)
C67 0.055(3) 0.143(5) 0.093(4) 0.028(3) 0.033(3) 0.037(3)
C68 0.076(3) 0.127(4) 0.067(3) 0.020(3) 0.033(2) 0.029(3)
C69 0.062(2) 0.093(3) 0.054(2) 0.010(2) 0.0099(18) 0.019(2)
C70 0.062(2) 0.062(2) 0.050(2) 0.0174(18) -0.0017(17) 0.0004(18)
C71 0.071(3) 0.092(3) 0.097(4) 0.032(3) 0.020(2) 0.007(2)
C72 0.094(4) 0.125(5) 0.108(4) 0.038(4) 0.021(3) -0.024(3)
C73 0.158(6) 0.102(4) 0.077(4) 0.041(3) -0.012(4) -0.038(4)
C74 0.139(5) 0.102(4) 0.110(4) 0.061(4) -0.041(4) -0.025(4)
C75 0.087(3) 0.090(3) 0.096(4) 0.043(3) -0.021(3) -0.009(3)
N1 0.0535(17) 0.0567(17) 0.0508(17) 0.0113(14) 0.0066(13) 0.0072(13)
N2 0.070(2) 0.075(2) 0.060(2) 0.0143(17) -0.0044(16) 0.0061(17)
O1 0.0517(13) 0.0512(13) 0.0473(13) 0.0054(11) 0.0074(10) 0.0011(10)
O2 0.0545(13) 0.0408(12) 0.0537(14) 0.0036(10) 0.0065(11) 0.0004(10)
O3 0.0628(15) 0.0703(16) 0.0477(14) 0.0120(12) 0.0008(11) 0.0102(12)
O4 0.0614(15) 0.0700(17) 0.0529(15) 0.0104(13) 0.0029(12) 0.0104(13)
Sn1 0.03546(11) 0.04692(13) 0.03876(12) 0.00764(9) 0.00542(8) 0.00340(9)
Sn2 0.04542(13) 0.05953(15) 0.04918(15) 0.01794(12) 0.00334(10) 0.00961(11)

loop_
_atom_type_symbol
_atom_type_description
_atom_type_scat_dispersion_real
_atom_type_scat_dispersion_imag
_atom_type_scat_source
C C 0.0033 0.0016 'International Tables Vol C Tables 4.2.6.8 and 6.1.1.4'
H H 0.0000 0.0000 'International Tables Vol C Tables 4.2.6.8 and 6.1.1.4'
N N 0.0061 0.0033 'International Tables Vol C Tables 4.2.6.8 and 6.1.1.4'
O O 0.0106 0.0060 'International Tables Vol C Tables 4.2.6.8 and 6.1.1.4'
Sn Sn -0.6537 1.4246 'International Tables Vol C Tables 4.2.6.8 and 6.1.1.4'

loop_
_geom_angle_atom_site_label_1
_geom_angle_atom_site_label_2
_geom_angle_atom_site_label_3
_geom_angle
O2 C1 O1 120.7(3)
O2 C1 C2 122.4(3)
O1 C1 C2 117.0(3)
C3 C2 C7 119.5(3)
C3 C2 C1 118.8(3)
C7 C2 C1 121.7(3)
C4 C3 C2 120.3(3)
C5 C4 C3 120.2(3)
C4 C5 C6 120.6(3)
C5 C6 C7 120.9(3)
C6 C7 C2 118.4(3)
C6 C7 C8 119.3(3)
C2 C7 C8 122.1(3)
N1 C8 C7 121.1(3)
C10 C9 C14 118.5(3)
C10 C9 N1 124.6(3)
C14 C9 N1 116.9(3)
C9 C10 C11 120.4(4)
C12 C11 C10 120.5(4)
C11 C12 C13 119.5(4)
C12 C13 C14 120.8(4)
C13 C14 C9 120.2(4)
O4 C21 O3 121.4(3)
O4 C21 C22 123.0(3)
O3 C21 C22 115.6(3)
C27 C22 C23 120.1(3)
C27 C22 C21 121.5(3)
C23 C22 C21 118.4(3)
C24 C23 C22 120.0(4)
C23 C24 C25 120.0(4)
C26 C25 C24 120.0(4)
C25 C26 C27 121.6(4)
C22 C27 C26 118.3(3)
C22 C27 C28 122.2(3)
C26 C27 C28 119.3(3)
N2 C28 C27 121.9(3)
C30 C29 C34 117.3(4)
C30 C29 N2 117.5(4)
C34 C29 N2 125.2(4)
C29 C30 C31 120.8(5)
C32 C31 C30 121.4(5)
C31 C32 C33 119.2(5)
C32 C33 C34 120.7(6)
C29 C34 C33 120.5(5)
C45 C40 C41 117.9(3)
C45 C40 Sn1 120.4(3)
C41 C40 Sn1 121.7(2)
C42 C41 C40 121.2(4)
C43 C42 C41 120.1(4)
C42 C43 C44 120.6(4)
C43 C44 C45 120.2(4)
C40 C45 C44 120.0(4)
C47 C46 C51 118.1(3)
C47 C46 Sn1 118.9(2)
C51 C46 Sn1 122.9(2)
C46 C47 C48 120.3(3)
C49 C48 C47 120.3(4)
C48 C49 C50 120.2(4)
C49 C50 C51 120.1(4)
C50 C51 C46 120.9(3)
C53 C52 C57 118.3(3)
C53 C52 Sn1 120.2(2)
C57 C52 Sn1 121.5(2)
C52 C53 C54 121.0(3)
C55 C54 C53 119.9(4)
C54 C55 C56 120.1(3)
C57 C56 C55 120.3(3)
C56 C57 C52 120.5(3)
C59 C58 C63 118.2(3)
C59 C58 Sn2 120.3(3)
C63 C58 Sn2 121.4(3)
C58 C59 C60 120.8(4)
C61 C60 C59 120.9(4)
C60 C61 C62 119.3(4)
C61 C62 C63 120.7(4)
C58 C63 C62 120.2(4)
C69 C64 C65 118.5(3)
C69 C64 Sn2 118.8(3)
C65 C64 Sn2 122.6(3)
C64 C65 C66 120.2(4)
C67 C66 C65 120.0(4)
C68 C67 C66 120.3(4)
C67 C68 C69 120.4(4)
C64 C69 C68 120.5(4)
C71 C70 C75 118.1(4)
C71 C70 Sn2 120.9(3)
C75 C70 Sn2 120.9(3)
C70 C71 C72 120.1(5)
C73 C72 C71 119.9(5)
C74 C73 C72 120.4(5)
C73 C74 C75 119.5(5)
C74 C75 C70 121.8(5)
C8 N1 C9 119.8(3)
C28 N2 C29 119.2(3)
C1 O1 Sn1 105.24(18)
C21 O3 Sn2 109.6(2)
O1 Sn1 C52 113.73(10)
O1 Sn1 C46 109.05(10)
C52 Sn1 C46 116.19(11)
O1 Sn1 C40 96.13(11)
C52 Sn1 C40 109.74(12)
C46 Sn1 C40 110.18(12)
O3 Sn2 C64 110.68(12)
O3 Sn2 C70 108.04(12)
C64 Sn2 C70 116.88(14)
O3 Sn2 C58 93.95(11)
C64 Sn2 C58 112.33(12)
C70 Sn2 C58 112.49(13)

loop_
_geom_bond_atom_site_label_1
_geom_bond_atom_site_label_2
_geom_bond_distance
C1 O2 1.229(4)
C1 O1 1.300(4)
C1 C2 1.483(4)
C2 C3 1.390(4)
C2 C7 1.412(4)
C3 C4 1.377(5)
C4 C5 1.365(5)
C5 C6 1.375(5)
C6 C7 1.387(4)
C7 C8 1.479(4)
C8 N1 1.256(4)
C9 C10 1.372(5)
C9 C14 1.381(5)
C9 N1 1.429(4)
C10 C11 1.385(5)
C11 C12 1.354(6)
C12 C13 1.360(6)
C13 C14 1.377(6)
C21 O4 1.227(4)
C21 O3 1.294(4)
C21 C22 1.499(5)
C22 C27 1.385(5)
C22 C23 1.396(5)
C23 C24 1.376(5)
C24 C25 1.384(6)
C25 C26 1.355(5)
C26 C27 1.398(5)
C27 C28 1.469(5)
C28 N2 1.256(4)
C29 C30 1.349(6)
C29 C34 1.371(6)
C29 N2 1.426(5)
C30 C31 1.383(7)
C31 C32 1.313(7)
C32 C33 1.343(7)
C33 C34 1.376(6)
C40 C45 1.377(5)
C40 C41 1.389(5)
C40 Sn1 2.139(3)
C41 C42 1.381(5)
C42 C43 1.349(6)
C43 C44 1.356(6)
C44 C45 1.406(5)
C46 C47 1.381(4)
C46 C51 1.382(4)
C46 Sn1 2.129(3)
C47 C48 1.382(5)
C48 C49 1.358(6)
C49 C50 1.358(5)
C50 C51 1.373(5)
C52 C53 1.380(4)
C52 C57 1.392(4)
C52 Sn1 2.121(3)
C53 C54 1.384(5)
C54 C55 1.362(5)
C55 C56 1.377(5)
C56 C57 1.374(5)
C58 C59 1.377(5)
C58 C63 1.380(5)
C58 Sn2 2.130(3)
C59 C60 1.381(5)
C60 C61 1.352(5)
C61 C62 1.368(6)
C62 C63 1.389(5)
C64 C69 1.379(5)
C64 C65 1.386(5)
C64 Sn2 2.115(3)
C65 C66 1.387(5)
C66 C67 1.362(6)
C67 C68 1.358(6)
C68 C69 1.380(5)
C70 C71 1.357(5)
C70 C75 1.379(6)
C70 Sn2 2.117(4)
C71 C72 1.409(7)
C72 C73 1.356(8)
C73 C74 1.350(8)
C74 C75 1.376(6)
O1 Sn1 2.076(2)
O3 Sn2 2.058(2)
